data_7016298
loop_
_publ_author_name
'Nebra, Noel'
'Lisena, J\'er\^ome'
'Saffon, Nathalie'
'Maron, Laurent'
'Martin-Vaca, Blanca'
'Bourissou, Didier'

_publ_section_title
;
 Original palladium pincer complexes deriving from
 1,3-bis(thiophosphinoyl)indene proligands: C(sp(3))-H versus
 C(sp(2))-H bond activation.
;
_journal_issue 35
_journal_name_full 'Dalton transactions (Cambridge, England : 2003)'
_journal_page_first 8912
_journal_page_last 8921
_journal_paper_doi 10.1039/c1dt10118h
_journal_volume 40
_journal_year 2011
_chemical_formula_sum 'C52 H41 Cl2 P3 Pd S2'
_chemical_formula_weight 1000.18
_chemical_name_systematic
;
?
;
_space_group_IT_number 14
_symmetry_cell_setting monoclinic
_symmetry_space_group_name_Hall '-P 2ybc'
_symmetry_space_group_name_H-M 'P 1 21/c 1'
_atom_sites_solution_hydrogens geom
_atom_sites_solution_primary direct
_atom_sites_solution_secondary difmap
_audit_creation_method SHELXL-97
_cell_angle_alpha 90.00
_cell_angle_beta 94.220(12)
_cell_angle_gamma 90.00
_cell_formula_units_Z 4
_cell_length_a 8.9679(12)
_cell_length_b 20.433(3)
_cell_length_c 24.908(5)
_cell_measurement_reflns_used 976
_cell_measurement_temperature 173(2)
_cell_measurement_theta_max 23.08
_cell_measurement_theta_min 2.56
_cell_volume 4551.8(13)
_computing_cell_refinement 'Bruker SMART'
_computing_data_collection 'Bruker SMART'
_computing_data_reduction 'Bruker SAINT'
_computing_molecular_graphics 'Bruker SHELXTL'
_computing_publication_material 'Bruker SHELXTL'
_computing_structure_refinement 'SHELXL-97 (Sheldrick, 1997)'
_computing_structure_solution 'SHELXS-97 (Sheldrick, 1990)'
_diffrn_ambient_temperature 173(2)
_diffrn_measured_fraction_theta_full 0.984
_diffrn_measured_fraction_theta_max 0.984
_diffrn_measurement_device_type 'CCD area detector'
_diffrn_measurement_method 'phi and omega scans'
_diffrn_radiation_monochromator graphite
_diffrn_radiation_source 'fine-focus sealed tube'
_diffrn_radiation_type MoK\a
_diffrn_radiation_wavelength 0.71073
_diffrn_reflns_av_R_equivalents 0.2514
_diffrn_reflns_av_sigmaI/netI 0.2755
_diffrn_reflns_limit_h_max 10
_diffrn_reflns_limit_h_min -10
_diffrn_reflns_limit_k_max 23
_diffrn_reflns_limit_k_min -23
_diffrn_reflns_limit_l_max 29
_diffrn_reflns_limit_l_min -10
_diffrn_reflns_number 25044
_diffrn_reflns_theta_full 24.71
_diffrn_reflns_theta_max 24.71
_diffrn_reflns_theta_min 5.10
_exptl_absorpt_coefficient_mu 0.759
_exptl_absorpt_correction_T_max 0.9850
_exptl_absorpt_correction_T_min 0.8330
_exptl_absorpt_correction_type multi-scan
_exptl_absorpt_process_details 'SADABS (Bruker-AXS)'
_exptl_crystal_colour orange
_exptl_crystal_density_diffrn 1.460
_exptl_crystal_density_method 'not measured'
_exptl_crystal_description needle
_exptl_crystal_F_000 2040
_exptl_crystal_size_max 0.25
_exptl_crystal_size_mid 0.02
_exptl_crystal_size_min 0.02
_refine_diff_density_max 0.971
_refine_diff_density_min -0.728
_refine_diff_density_rms 0.130
_refine_ls_extinction_method none
_refine_ls_goodness_of_fit_ref 0.931
_refine_ls_hydrogen_treatment constr
_refine_ls_matrix_type full
_refine_ls_number_parameters 600
_refine_ls_number_reflns 7635
_refine_ls_number_restraints 336
_refine_ls_restrained_S_all 0.921
_refine_ls_R_factor_all 0.1982
_refine_ls_R_factor_gt 0.0749
_refine_ls_shift/su_max 0.001
_refine_ls_shift/su_mean 0.000
_refine_ls_structure_factor_coef Fsqd
_refine_ls_weighting_details 'calc w=1/[\s^2^(Fo^2^)+(0.0224P)^2^+0.0000P] where P=(Fo^2^+2Fc^2^)/3'
_refine_ls_weighting_scheme calc
_refine_ls_wR_factor_gt 0.1028
_refine_ls_wR_factor_ref 0.1368
_reflns_number_gt 3315
_reflns_number_total 7635
_reflns_threshold_expression >2sigma(I)
_cod_data_source_file c1dt10118h.txt
_cod_data_source_block 6
_cod_depositor_comments
;
The following automatic conversions were performed:

'_symmetry_cell_setting' value 'Monoclinic' changed to 'monoclinic'
according to /home/saulius/struct/CIF-dictionaries/cif_core.dic
dictionary named 'cif_core.dic' version 2.4.1 from 2010-06-29.

Automatic conversion script
Id: cif_fix_values 1715 2011-07-08 13:25:40Z adriana 
;
_cod_original_cell_volume 4551.7(13)
_cod_original_sg_symbol_H-M P2(1)/c
_cod_database_code 7016298

loop_
_symmetry_equiv_pos_as_xyz
'x, y, z'
'-x, y+1/2, -z+1/2'
'-x, -y, -z'
'x, -y-1/2, z-1/2'

loop_
_atom_site_label
_atom_site_type_symbol
_atom_site_fract_x
_atom_site_fract_y
_atom_site_fract_z
_atom_site_U_iso_or_equiv
_atom_site_adp_type
_atom_site_occupancy
_atom_site_symmetry_multiplicity
_atom_site_calc_flag
_atom_site_refinement_flags
_atom_site_disorder_assembly
_atom_site_disorder_group
Pd1 Pd 0.25716(7) 0.43174(4) 0.21617(3) 0.0193(2) Uani 1 1 d . . .
S1 S 0.1526(3) 0.53076(11) 0.24273(10) 0.0291(7) Uani 1 1 d . . .
S2 S 0.3839(3) 0.33726(12) 0.19528(10) 0.0307(7) Uani 1 1 d . A .
P2 P 0.1890(3) 0.52635(12) 0.32416(11) 0.0230(6) Uani 1 1 d . . .
P3 P 0.1559(2) 0.44958(12) 0.12632(10) 0.0220(7) Uani 1 1 d . . .
C1 C 0.3320(8) 0.4189(4) 0.2930(4) 0.022(2) Uani 1 1 d . . .
C2 C 0.4211(10) 0.3654(4) 0.3135(4) 0.026(2) Uani 1 1 d . A .
C3 C 0.3087(9) 0.4603(4) 0.3372(4) 0.017(2) Uani 1 1 d . . .
C4 C 0.3719(9) 0.4302(5) 0.3862(3) 0.023(2) Uani 1 1 d . . .
C5 C 0.3744(9) 0.4494(4) 0.4404(4) 0.023(2) Uani 1 1 d . . .
H5 H 0.3267 0.4888 0.4501 0.028 Uiso 1 1 calc R . .
C6 C 0.4469(10) 0.4104(5) 0.4796(4) 0.034(3) Uani 1 1 d . . .
H6 H 0.4464 0.4223 0.5165 0.041 Uiso 1 1 calc R . .
C7 C 0.5222(11) 0.3527(5) 0.4647(4) 0.039(3) Uani 1 1 d . . .
H7 H 0.5732 0.3266 0.4917 0.046 Uiso 1 1 calc R . .
C8 C 0.5219(10) 0.3341(5) 0.4108(4) 0.036(3) Uani 1 1 d . . .
H8 H 0.5755 0.2963 0.4012 0.043 Uiso 1 1 calc R . .
C9 C 0.4442(9) 0.3704(4) 0.3718(4) 0.023(2) Uani 1 1 d . . .
P1 P 0.4650(2) 0.30495(12) 0.26914(11) 0.0233(6) Uani 1 1 d D . .
C10 C 0.389(2) 0.2261(6) 0.2848(8) 0.040(3) Uani 0.489(19) 1 d PGDU A 1
C11 C 0.4156(19) 0.1722(7) 0.2529(7) 0.048(3) Uani 0.489(19) 1 d PGDU A 1
H11 H 0.4763 0.1766 0.2234 0.057 Uiso 0.489(19) 1 calc PR A 1
C12 C 0.353(2) 0.1119(6) 0.2641(8) 0.055(3) Uani 0.489(19) 1 d PGDU A 1
H12 H 0.3716 0.0750 0.2422 0.066 Uiso 0.489(19) 1 calc PR A 1
C13 C 0.265(2) 0.1054(6) 0.3072(8) 0.055(3) Uani 0.489(19) 1 d PGDU A 1
H13 H 0.2221 0.0642 0.3148 0.066 Uiso 0.489(19) 1 calc PR A 1
C14 C 0.238(2) 0.1594(9) 0.3391(8) 0.052(3) Uani 0.489(19) 1 d PGDU A 1
H14 H 0.1772 0.1549 0.3686 0.062 Uiso 0.489(19) 1 calc PR A 1
C15 C 0.300(2) 0.2197(7) 0.3280(8) 0.044(3) Uani 0.489(19) 1 d PGDU A 1
H15 H 0.2819 0.2566 0.3498 0.053 Uiso 0.489(19) 1 calc PR A 1
C10' C 0.3733(18) 0.2285(5) 0.2811(7) 0.040(3) Uani 0.511(19) 1 d PGDU A 2
C11' C 0.3545(18) 0.1839(7) 0.2390(7) 0.048(3) Uani 0.511(19) 1 d PGDU A 2
H11' H 0.3949 0.1930 0.2056 0.057 Uiso 0.511(19) 1 calc PR A 2
C12' C 0.276(2) 0.1261(7) 0.2458(8) 0.055(3) Uani 0.511(19) 1 d PGDU A 2
H12' H 0.2635 0.0956 0.2170 0.066 Uiso 0.511(19) 1 calc PR A 2
C13' C 0.2172(17) 0.1128(6) 0.2946(9) 0.055(3) Uani 0.511(19) 1 d PGDU A 2
H13' H 0.1639 0.0733 0.2993 0.066 Uiso 0.511(19) 1 calc PR A 2
C14' C 0.236(2) 0.1574(8) 0.3368(7) 0.052(3) Uani 0.511(19) 1 d PGDU A 2
H14' H 0.1957 0.1484 0.3702 0.063 Uiso 0.511(19) 1 calc PR A 2
C15' C 0.314(2) 0.2153(7) 0.3300(7) 0.044(3) Uani 0.511(19) 1 d PGDU A 2
H15' H 0.3270 0.2457 0.3588 0.053 Uiso 0.511(19) 1 calc PR A 2
C16 C 0.6640(9) 0.2878(4) 0.2684(4) 0.024(2) Uani 1 1 d U A .
C17 C 0.7230(13) 0.2288(5) 0.2797(5) 0.056(3) Uani 1 1 d U . .
H17 H 0.6605 0.1936 0.2890 0.068 Uiso 1 1 calc R A .
C18 C 0.8773(13) 0.2191(6) 0.2779(5) 0.061(4) Uani 1 1 d U A .
H18 H 0.9195 0.1775 0.2866 0.074 Uiso 1 1 calc R . .
C19 C 0.9667(14) 0.2689(7) 0.2639(5) 0.068(4) Uani 1 1 d U . .
H19 H 1.0711 0.2616 0.2629 0.082 Uiso 1 1 calc R A .
C20 C 0.9104(13) 0.3279(7) 0.2515(6) 0.078(4) Uani 1 1 d U A .
H20 H 0.9727 0.3624 0.2408 0.094 Uiso 1 1 calc R . .
C21 C 0.7537(12) 0.3376(5) 0.2548(5) 0.061(4) Uani 1 1 d U . .
H21 H 0.7116 0.3796 0.2475 0.073 Uiso 1 1 calc R A .
C22 C 0.2688(10) 0.6021(4) 0.3507(4) 0.026(2) Uani 1 1 d . . .
C23 C 0.1802(11) 0.6592(5) 0.3508(4) 0.036(3) Uani 1 1 d . . .
H23 H 0.0774 0.6573 0.3387 0.043 Uiso 1 1 calc R . .
C24 C 0.2428(14) 0.7182(5) 0.3687(5) 0.060(4) Uani 1 1 d . . .
H24 H 0.1834 0.7568 0.3684 0.072 Uiso 1 1 calc R . .
C25 C 0.3919(15) 0.7205(6) 0.3869(5) 0.051(3) Uani 1 1 d . . .
H25 H 0.4345 0.7605 0.4000 0.062 Uiso 1 1 calc R . .
C26 C 0.4787(13) 0.6654(6) 0.3863(4) 0.048(3) Uani 1 1 d . . .
H26 H 0.5814 0.6678 0.3986 0.058 Uiso 1 1 calc R . .
C27 C 0.4194(11) 0.6063(5) 0.3681(4) 0.038(3) Uani 1 1 d . . .
H27 H 0.4815 0.5687 0.3674 0.046 Uiso 1 1 calc R . .
C28 C 0.0153(9) 0.5174(4) 0.3561(4) 0.023(2) Uani 1 1 d . . .
C29 C -0.1044(11) 0.4852(5) 0.3303(5) 0.055(3) Uani 1 1 d . . .
H29 H -0.0989 0.4711 0.2941 0.066 Uiso 1 1 calc R . .
C30 C -0.2316(11) 0.4733(6) 0.3562(5) 0.059(4) Uani 1 1 d . . .
H30 H -0.3128 0.4507 0.3379 0.070 Uiso 1 1 calc R . .
C31 C -0.2427(11) 0.4934(5) 0.4081(5) 0.044(3) Uani 1 1 d . . .
H31 H -0.3314 0.4852 0.4256 0.053 Uiso 1 1 calc R . .
C32 C -0.1263(11) 0.5253(5) 0.4345(5) 0.058(4) Uani 1 1 d . . .
H32 H -0.1324 0.5392 0.4706 0.070 Uiso 1 1 calc R . .
C33 C 0.0012(10) 0.5371(5) 0.4081(5) 0.048(3) Uani 1 1 d . . .
H33 H 0.0820 0.5598 0.4267 0.058 Uiso 1 1 calc R . .
C34 C 0.2303(9) 0.4052(5) 0.0710(4) 0.025(2) Uani 1 1 d . . .
C35 C 0.2268(10) 0.3363(5) 0.0714(4) 0.036(3) Uani 1 1 d . . .
H35 H 0.1850 0.3140 0.1002 0.043 Uiso 1 1 calc R . .
C36 C 0.2841(11) 0.3007(5) 0.0301(5) 0.040(3) Uani 1 1 d . . .
H36 H 0.2833 0.2543 0.0310 0.048 Uiso 1 1 calc R . .
C37 C 0.3423(11) 0.3331(6) -0.0126(5) 0.048(3) Uani 1 1 d . . .
H37 H 0.3818 0.3088 -0.0408 0.057 Uiso 1 1 calc R . .
C38 C 0.3429(11) 0.3997(6) -0.0141(5) 0.047(3) Uani 1 1 d . . .
H38 H 0.3828 0.4214 -0.0436 0.056 Uiso 1 1 calc R . .
C39 C 0.2862(9) 0.4363(5) 0.0266(4) 0.029(2) Uani 1 1 d . . .
H39 H 0.2853 0.4827 0.0243 0.035 Uiso 1 1 calc R . .
C40 C -0.0460(8) 0.4353(4) 0.1149(4) 0.023(2) Uani 1 1 d . . .
C41 C -0.1380(10) 0.4477(6) 0.1554(4) 0.058(4) Uani 1 1 d . . .
H41 H -0.0961 0.4610 0.1899 0.069 Uiso 1 1 calc R . .
C42 C -0.2899(11) 0.4410(7) 0.1465(5) 0.073(4) Uani 1 1 d . . .
H42 H -0.3532 0.4540 0.1735 0.087 Uiso 1 1 calc R . .
C43 C -0.3504(11) 0.4161(5) 0.0995(5) 0.050(3) Uani 1 1 d . . .
H43 H -0.4552 0.4088 0.0947 0.060 Uiso 1 1 calc R . .
C44 C -0.2628(12) 0.4017(5) 0.0600(5) 0.054(3) Uani 1 1 d . . .
H44 H -0.3055 0.3849 0.0267 0.065 Uiso 1 1 calc R . .
C45 C -0.1110(10) 0.4111(5) 0.0676(4) 0.045(3) Uani 1 1 d . . .
H45 H -0.0497 0.4005 0.0393 0.055 Uiso 1 1 calc R . .
C46 C 0.1769(8) 0.5342(4) 0.1074(3) 0.016(2) Uani 1 1 d . . .
C47 C 0.0649(9) 0.5721(5) 0.0812(4) 0.028(2) Uani 1 1 d . . .
H47 H -0.0308 0.5535 0.0725 0.033 Uiso 1 1 calc R . .
C48 C 0.0913(11) 0.6372(5) 0.0677(4) 0.036(3) Uani 1 1 d . . .
H48 H 0.0135 0.6625 0.0501 0.043 Uiso 1 1 calc R . .
C49 C 0.2291(12) 0.6646(5) 0.0798(4) 0.043(3) Uani 1 1 d . . .
H49 H 0.2471 0.7087 0.0701 0.052 Uiso 1 1 calc R . .
C50 C 0.3408(11) 0.6286(5) 0.1059(4) 0.039(3) Uani 1 1 d . . .
H50 H 0.4359 0.6481 0.1143 0.047 Uiso 1 1 calc R . .
C51 C 0.3172(9) 0.5638(5) 0.1204(4) 0.034(3) Uani 1 1 d . . .
H51 H 0.3953 0.5395 0.1390 0.041 Uiso 1 1 calc R . .
C52 C -0.064(3) 0.3464(18) 0.4405(12) 0.085(4) Uani 0.344(8) 1 d PDU B 1
H52A H -0.1411 0.3342 0.4119 0.102 Uiso 0.344(8) 1 calc PR B 1
H52B H -0.0688 0.3943 0.4463 0.102 Uiso 0.344(8) 1 calc PR B 1
Cl1 Cl 0.1110(15) 0.3247(7) 0.4221(6) 0.113(4) Uani 0.344(8) 1 d PDU B 1
Cl2 Cl -0.0958(15) 0.3031(6) 0.5028(5) 0.087(4) Uani 0.344(8) 1 d PDU B 1
C52' C 0.049(3) 0.3578(9) 0.4457(7) 0.078(4) Uani 0.656(8) 1 d PDU B 2
H52C H 0.0092 0.4025 0.4396 0.094 Uiso 0.656(8) 1 calc PR B 2
H52D H 0.1590 0.3606 0.4531 0.094 Uiso 0.656(8) 1 calc PR B 2
Cl1' Cl 0.0053(7) 0.3091(3) 0.3901(2) 0.080(2) Uani 0.656(8) 1 d PDU B 2
Cl2' Cl -0.0371(8) 0.3188(3) 0.5028(3) 0.086(2) Uani 0.656(8) 1 d PDU B 2

loop_
_atom_site_aniso_label
_atom_site_aniso_U_11
_atom_site_aniso_U_22
_atom_site_aniso_U_33
_atom_site_aniso_U_23
_atom_site_aniso_U_13
_atom_site_aniso_U_12
Pd1 0.0126(4) 0.0254(4) 0.0197(4) 0.0009(4) -0.0006(3) 0.0000(4)
S1 0.0353(15) 0.0252(15) 0.0254(16) -0.0017(13) -0.0067(12) 0.0076(12)
S2 0.0260(14) 0.0401(17) 0.0250(16) -0.0082(13) -0.0043(12) 0.0100(13)
P2 0.0178(14) 0.0246(15) 0.0261(17) -0.0026(13) -0.0017(12) 0.0007(12)
P3 0.0123(13) 0.0308(17) 0.0223(16) 0.0017(12) -0.0024(11) 0.0009(12)
C1 0.006(4) 0.022(6) 0.038(7) 0.011(5) 0.005(4) 0.000(4)
C2 0.025(6) 0.036(6) 0.018(6) -0.006(5) 0.001(5) 0.002(5)
C3 0.015(5) 0.016(5) 0.023(6) -0.005(5) 0.007(4) -0.003(4)
C4 0.023(5) 0.030(6) 0.016(5) 0.002(5) -0.006(4) -0.007(5)
C5 0.017(5) 0.033(6) 0.020(6) 0.005(5) 0.004(4) -0.003(4)
C6 0.042(6) 0.048(8) 0.013(6) 0.001(5) 0.003(5) -0.008(6)
C7 0.056(7) 0.038(7) 0.019(7) 0.014(6) -0.017(6) 0.000(6)
C8 0.037(6) 0.048(7) 0.023(7) 0.005(6) 0.000(5) 0.012(6)
C9 0.016(5) 0.028(6) 0.024(6) -0.002(5) 0.000(4) 0.000(5)
P1 0.0148(14) 0.0266(16) 0.0283(17) -0.0012(13) 0.0010(12) -0.0014(12)
C10 0.017(5) 0.025(5) 0.077(7) 0.011(5) -0.006(5) 0.000(5)
C11 0.026(6) 0.031(5) 0.085(7) 0.008(5) -0.009(5) -0.003(5)
C12 0.032(6) 0.035(5) 0.094(7) 0.011(5) -0.013(5) -0.009(5)
C13 0.029(6) 0.039(5) 0.094(7) 0.016(5) -0.015(5) -0.015(5)
C14 0.025(5) 0.040(5) 0.089(7) 0.020(5) -0.012(5) -0.011(5)
C15 0.019(5) 0.032(5) 0.081(7) 0.016(5) -0.009(5) -0.004(5)
C10' 0.016(5) 0.024(5) 0.078(7) 0.011(5) -0.006(5) 0.000(4)
C11' 0.024(6) 0.031(5) 0.086(7) 0.006(5) -0.009(5) -0.005(5)
C12' 0.031(6) 0.037(5) 0.094(7) 0.009(5) -0.015(6) -0.012(5)
C13' 0.029(6) 0.038(5) 0.095(7) 0.019(5) -0.017(6) -0.014(5)
C14' 0.025(5) 0.040(5) 0.089(7) 0.020(5) -0.013(5) -0.011(5)
C15' 0.018(5) 0.030(5) 0.082(6) 0.015(5) -0.009(5) -0.003(4)
C16 0.020(5) 0.016(5) 0.036(6) 0.007(4) 0.000(4) 0.007(4)
C17 0.052(7) 0.054(7) 0.063(7) -0.003(6) 0.008(6) 0.000(6)
C18 0.052(6) 0.062(7) 0.069(7) 0.017(6) 0.000(6) 0.019(6)
C19 0.042(6) 0.069(7) 0.092(8) 0.010(7) -0.008(6) 0.002(6)
C20 0.047(7) 0.069(7) 0.120(9) 0.018(7) 0.007(6) -0.013(6)
C21 0.035(6) 0.041(6) 0.107(8) 0.014(6) 0.001(6) 0.006(5)
C22 0.034(6) 0.019(6) 0.023(6) -0.002(5) 0.002(5) -0.005(5)
C23 0.031(6) 0.028(6) 0.046(8) -0.012(6) -0.007(5) 0.000(5)
C24 0.079(10) 0.022(7) 0.078(11) -0.014(7) -0.004(8) 0.007(7)
C25 0.068(9) 0.029(8) 0.056(9) 0.011(6) 0.000(7) -0.023(7)
C26 0.054(8) 0.057(8) 0.032(7) -0.008(7) 0.000(6) -0.035(7)
C27 0.025(6) 0.058(8) 0.031(7) -0.002(6) 0.004(5) -0.001(6)
C28 0.019(5) 0.025(6) 0.024(6) -0.008(5) -0.004(4) 0.004(5)
C29 0.039(7) 0.077(9) 0.050(9) -0.021(7) 0.003(6) -0.025(7)
C30 0.028(7) 0.095(10) 0.053(9) -0.004(8) -0.001(6) -0.032(7)
C31 0.021(6) 0.051(8) 0.061(9) 0.008(7) 0.011(6) -0.006(6)
C32 0.026(7) 0.090(10) 0.060(9) -0.024(8) 0.022(6) -0.019(7)
C33 0.018(6) 0.072(9) 0.054(9) -0.013(7) -0.003(6) -0.009(6)
C34 0.012(5) 0.030(7) 0.030(7) -0.003(5) -0.014(5) 0.004(5)
C35 0.026(6) 0.062(8) 0.018(6) 0.004(6) -0.009(5) 0.007(6)
C36 0.040(7) 0.033(7) 0.045(8) -0.008(6) -0.012(6) 0.009(6)
C37 0.045(7) 0.063(9) 0.037(8) -0.014(7) 0.010(6) 0.023(7)
C38 0.040(7) 0.062(9) 0.038(8) -0.013(6) 0.005(6) 0.007(6)
C39 0.027(5) 0.031(6) 0.027(6) -0.004(6) -0.004(5) 0.007(5)
C40 0.015(5) 0.015(5) 0.036(6) 0.009(5) -0.010(4) -0.003(5)
C41 0.021(6) 0.108(11) 0.043(8) -0.031(7) 0.003(5) 0.006(7)
C42 0.018(6) 0.134(12) 0.067(10) -0.022(10) 0.004(6) -0.006(8)
C43 0.015(6) 0.074(9) 0.060(9) 0.015(7) -0.011(6) -0.021(6)
C44 0.032(7) 0.088(10) 0.039(8) -0.007(7) -0.012(6) -0.011(7)
C45 0.027(6) 0.081(9) 0.028(7) -0.005(6) -0.007(5) -0.012(6)
C46 0.004(4) 0.023(5) 0.020(6) -0.001(4) 0.004(4) 0.001(4)
C47 0.021(5) 0.026(6) 0.035(6) -0.007(6) 0.001(4) -0.007(5)
C48 0.037(7) 0.032(7) 0.037(7) 0.008(6) -0.013(5) 0.006(5)
C49 0.046(7) 0.038(7) 0.045(8) -0.008(6) 0.004(6) -0.012(6)
C50 0.032(7) 0.046(8) 0.038(7) -0.010(6) -0.004(6) -0.019(6)
C51 0.020(5) 0.037(7) 0.046(7) 0.002(6) 0.002(5) 0.003(6)
C52 0.085(4) 0.085(5) 0.085(4) 0.0001(10) 0.0061(11) 0.0000(10)
Cl1 0.112(4) 0.114(4) 0.113(4) 0.0009(10) 0.0088(11) -0.0003(10)
Cl2 0.088(4) 0.088(4) 0.087(4) -0.0010(10) 0.0069(11) 0.0000(10)
C52' 0.078(4) 0.078(4) 0.078(4) -0.0003(10) 0.0053(11) 0.0000(10)
Cl1' 0.081(2) 0.080(2) 0.080(2) -0.0015(10) 0.0062(10) -0.0021(10)
Cl2' 0.087(2) 0.086(2) 0.085(2) -0.0020(10) 0.0076(10) -0.0008(10)

loop_
_atom_type_symbol
_atom_type_description
_atom_type_scat_dispersion_real
_atom_type_scat_dispersion_imag
_atom_type_scat_source
C C 0.0033 0.0016 'International Tables Vol C Tables 4.2.6.8 and 6.1.1.4'
H H 0.0000 0.0000 'International Tables Vol C Tables 4.2.6.8 and 6.1.1.4'
P P 0.1023 0.0942 'International Tables Vol C Tables 4.2.6.8 and 6.1.1.4'
S S 0.1246 0.1234 'International Tables Vol C Tables 4.2.6.8 and 6.1.1.4'
Pd Pd -0.9988 1.0072 'International Tables Vol C Tables 4.2.6.8 and 6.1.1.4'
Cl Cl 0.1484 0.1585 'International Tables Vol C Tables 4.2.6.8 and 6.1.1.4'

loop_
_geom_angle_atom_site_label_1
_geom_angle_atom_site_label_2
_geom_angle_atom_site_label_3
_geom_angle
C1 Pd1 S2 88.3(3)
C1 Pd1 S1 87.5(3)
S2 Pd1 S1 173.83(9)
C1 Pd1 P3 176.9(3)
S2 Pd1 P3 94.35(9)
S1 Pd1 P3 90.02(9)
P2 S1 Pd1 101.82(12)
P1 S2 Pd1 102.43(13)
C3 P2 C22 111.9(4)
C3 P2 C28 112.2(4)
C22 P2 C28 104.8(4)
C3 P2 S1 105.8(3)
C22 P2 S1 110.9(3)
C28 P2 S1 111.3(3)
C46 P3 C34 103.2(4)
C46 P3 C40 103.4(4)
C34 P3 C40 102.5(4)
C46 P3 Pd1 110.6(3)
C34 P3 Pd1 120.0(3)
C40 P3 Pd1 115.2(3)
C3 C1 C2 106.8(8)
C3 C1 Pd1 127.5(6)
C2 C1 Pd1 125.7(7)
C1 C2 C9 109.8(8)
C1 C2 P1 117.9(7)
C9 C2 P1 131.9(7)
C1 C3 C4 109.4(7)
C1 C3 P2 116.2(7)
C4 C3 P2 133.4(7)
C5 C4 C9 120.1(8)
C5 C4 C3 132.1(9)
C9 C4 C3 107.8(8)
C6 C5 C4 119.4(9)
C5 C6 C7 119.9(9)
C8 C7 C6 120.8(9)
C9 C8 C7 119.9(10)
C8 C9 C4 119.7(9)
C8 C9 C2 134.2(9)
C4 C9 C2 105.9(8)
C2 P1 C10' 112.8(7)
C2 P1 C10 113.2(7)
C10' P1 C10 5.4(11)
C2 P1 C16 114.5(4)
C10' P1 C16 107.1(6)
C10 P1 C16 102.5(7)
C2 P1 S2 105.3(3)
C10' P1 S2 107.1(6)
C10 P1 S2 111.7(6)
C16 P1 S2 109.7(3)
C11 C10 C15 120.0
C11 C10 P1 120.0(9)
C15 C10 P1 120.0(9)
C12 C11 C10 120.0
C11 C12 C13 120.0
C12 C13 C14 120.0
C15 C14 C13 120.0
C14 C15 C10 120.0
C11' C10' C15' 120.0
C11' C10' P1 118.4(9)
C15' C10' P1 121.5(9)
C10' C11' C12' 120.0
C11' C12' C13' 120.0
C14' C13' C12' 120.0
C13' C14' C15' 120.0
C14' C15' C10' 120.0
C17 C16 C21 119.8(10)
C17 C16 P1 122.9(8)
C21 C16 P1 117.3(7)
C16 C17 C18 119.7(11)
C19 C18 C17 120.4(11)
C20 C19 C18 121.0(12)
C19 C20 C21 118.0(12)
C16 C21 C20 121.0(10)
C27 C22 C23 118.8(8)
C27 C22 P2 121.0(7)
C23 C22 P2 120.1(7)
C24 C23 C22 120.3(9)
C25 C24 C23 119.5(10)
C26 C25 C24 120.4(11)
C25 C26 C27 121.1(10)
C26 C27 C22 119.8(10)
C33 C28 C29 117.3(9)
C33 C28 P2 121.8(7)
C29 C28 P2 120.6(8)
C30 C29 C28 120.7(11)
C31 C30 C29 120.8(10)
C32 C31 C30 119.6(10)
C31 C32 C33 119.2(11)
C28 C33 C32 122.3(10)
C39 C34 C35 118.0(9)
C39 C34 P3 123.1(7)
C35 C34 P3 118.9(8)
C36 C35 C34 120.4(10)
C37 C36 C35 120.0(10)
C38 C37 C36 120.1(11)
C37 C38 C39 121.1(11)
C38 C39 C34 120.3(10)
C45 C40 C41 117.3(8)
C45 C40 P3 123.0(8)
C41 C40 P3 119.7(7)
C42 C41 C40 120.3(10)
C43 C42 C41 120.7(11)
C44 C43 C42 120.0(10)
C43 C44 C45 119.8(11)
C40 C45 C44 121.6(10)
C47 C46 C51 118.1(8)
C47 C46 P3 124.7(6)
C51 C46 P3 117.2(7)
C46 C47 C48 120.9(8)
C49 C48 C47 120.2(9)
C50 C49 C48 120.1(10)
C49 C50 C51 121.0(9)
C50 C51 C46 119.8(9)
Cl1 C52 Cl2 107.7(14)
Cl1' C52' Cl2' 106.6(9)

loop_
_geom_bond_atom_site_label_1
_geom_bond_atom_site_label_2
_geom_bond_distance
Pd1 C1 1.997(9)
Pd1 S2 2.319(3)
Pd1 S1 2.346(2)
Pd1 P3 2.381(3)
S1 P2 2.033(4)
S2 P1 2.038(4)
P2 C3 1.740(8)
P2 C22 1.809(9)
P2 C28 1.810(9)
P3 C46 1.807(8)
P3 C34 1.817(10)
P3 C40 1.835(8)
C1 C3 1.417(11)
C1 C2 1.426(11)
C2 C9 1.455(12)
C2 P1 1.722(9)
C3 C4 1.444(11)
C4 C5 1.405(11)
C4 C9 1.442(11)
C5 C6 1.385(11)
C6 C7 1.422(12)
C7 C8 1.394(12)
C8 C9 1.372(11)
P1 C10' 1.800(9)
P1 C10 1.803(9)
P1 C16 1.821(9)
C10 C11 1.3900
C10 C15 1.3900
C11 C12 1.3900
C12 C13 1.3900
C13 C14 1.3900
C14 C15 1.3900
C10' C11' 1.3900
C10' C15' 1.3900
C11' C12' 1.3900
C12' C13' 1.3900
C13' C14' 1.3900
C14' C15' 1.3900
C16 C17 1.339(12)
C16 C21 1.354(12)
C17 C18 1.402(14)
C18 C19 1.357(14)
C19 C20 1.334(14)
C20 C21 1.428(13)
C22 C27 1.391(11)
C22 C23 1.412(11)
C23 C24 1.389(12)
C24 C25 1.381(13)
C25 C26 1.370(13)
C26 C27 1.382(12)
C28 C33 1.371(13)
C28 C29 1.377(11)
C29 C30 1.374(14)
C30 C31 1.367(14)
C31 C32 1.358(13)
C32 C33 1.381(13)
C34 C39 1.400(12)
C34 C35 1.409(12)
C35 C36 1.389(13)
C36 C37 1.386(13)
C37 C38 1.360(13)
C38 C39 1.386(12)
C40 C45 1.368(12)
C40 C41 1.374(12)
C41 C42 1.371(11)
C42 C43 1.352(14)
C43 C44 1.338(14)
C44 C45 1.374(12)
C46 C47 1.392(10)
C46 C51 1.411(10)
C47 C48 1.395(11)
C48 C49 1.370(12)
C49 C50 1.368(12)
C50 C51 1.394(12)
C52 Cl1 1.72(2)
C52 Cl2 1.83(2)
C52' Cl1' 1.727(17)
C52' Cl2' 1.849(19)
